data_7716609
loop_
_publ_author_name
'Jin, Xiaodong'
'Nguyen, Bao-Nguyen T'
'Davies, Robert P.'

_publ_section_title
;
 Synthesis and characterisation of copper(I) complexes with relevance to
 intramolecular Ullmann <i>O</i>,<i>S</i>-arylation.
;
_journal_issue 30
_journal_name_full 'Dalton transactions (Cambridge, England : 2003)'
_journal_page_first 12554
_journal_page_last 12559
_journal_paper_doi 10.1039/d4dt01418a
_journal_volume 53
_journal_year 2024
_chemical_formula_moiety 'C14 H13 Cl N2 S'
_chemical_formula_sum 'C14 H13 Cl N2 S'
_chemical_formula_weight 276.77
_space_group_crystal_system monoclinic
_space_group_IT_number 14
_space_group_name_Hall '-P 2ybc'
_space_group_name_H-M_alt 'P 1 21/c 1'
_atom_sites_solution_hydrogens mixed
_audit_creation_method SHELXL-2019/3
_audit_update_record
;
2024-04-18 deposited with the CCDC.	2024-07-08 downloaded from the CCDC.
;
_cell_angle_alpha 90
_cell_angle_beta 91.574(6)
_cell_angle_gamma 90
_cell_formula_units_Z 4
_cell_length_a 23.3769(16)
_cell_length_b 7.4920(4)
_cell_length_c 7.6506(5)
_cell_measurement_reflns_used 1142
_cell_measurement_temperature 173(2)
_cell_measurement_theta_max 27.5540
_cell_measurement_theta_min 2.6360
_cell_volume 1339.42(15)
_computing_cell_refinement 'CrysAlisPro, Rigaku OD'
_computing_data_collection 'CrysAlisPro, Rigaku OD'
_computing_data_reduction 'CrysAlisPro, Rigaku OD'
_computing_molecular_graphics 'Bruker SHELXTL'
_computing_publication_material 'CIFTAB-2014 (Sheldrick, 2014)'
_computing_structure_refinement 'SHELXL-2019/2 (Sheldrick, 2019)'
_computing_structure_solution 'SHELXS-2014 (Sheldrick, 2014)'
_diffrn_ambient_temperature 173(2)
_diffrn_detector_area_resol_mean 16.0382
_diffrn_measured_fraction_theta_full 0.988
_diffrn_measured_fraction_theta_max 0.813
_diffrn_measurement_device_type 'Agilent Xcalibur 3 E'
_diffrn_measurement_method 'omega scans'
_diffrn_radiation_type MoK\a
_diffrn_radiation_wavelength 0.71073
_diffrn_reflns_av_R_equivalents 0.0260
_diffrn_reflns_av_unetI/netI 0.0575
_diffrn_reflns_Laue_measured_fraction_full 0.988
_diffrn_reflns_Laue_measured_fraction_max 0.813
_diffrn_reflns_limit_h_max 14
_diffrn_reflns_limit_h_min -28
_diffrn_reflns_limit_k_max 5
_diffrn_reflns_limit_k_min -9
_diffrn_reflns_limit_l_max 10
_diffrn_reflns_limit_l_min -9
_diffrn_reflns_number 4310
_diffrn_reflns_point_group_measured_fraction_full 0.988
_diffrn_reflns_point_group_measured_fraction_max 0.813
_diffrn_reflns_theta_full 25.242
_diffrn_reflns_theta_max 28.202
_diffrn_reflns_theta_min 2.615
_diffrn_source 'Enhance (Mo) X-ray Source'
_exptl_absorpt_coefficient_mu 0.424
_exptl_absorpt_correction_T_max 0.922
_exptl_absorpt_correction_T_min 0.888
_exptl_absorpt_correction_type analytical
_exptl_absorpt_process_details
; 
CrysAlisPro 1.171.38.43 (Rigaku Oxford Diffraction, 2015) 
Analytical numeric absorption correction using a multifaceted crystal 
model based on expressions derived by R.C. Clark & J.S. Reid. 
(Clark, R. C. & Reid, J. S. (1995). Acta Cryst. A51, 887-897) 
Empirical absorption correction using spherical harmonics, 
implemented in SCALE3 ABSPACK scaling algorithm. 
;
_exptl_crystal_colour Colourless
_exptl_crystal_density_diffrn 1.372
_exptl_crystal_description 'tabular blocks'
_exptl_crystal_F_000 576
_exptl_crystal_size_max 0.37
_exptl_crystal_size_mid 0.30
_exptl_crystal_size_min 0.22
_refine_diff_density_max 0.407
_refine_diff_density_min -0.309
_refine_diff_density_rms 0.065
_refine_ls_extinction_method none
_refine_ls_goodness_of_fit_ref 1.124
_refine_ls_hydrogen_treatment mixed
_refine_ls_matrix_type full
_refine_ls_number_parameters 171
_refine_ls_number_reflns 2676
_refine_ls_number_restraints 2
_refine_ls_restrained_S_all 1.123
_refine_ls_R_factor_all 0.0753
_refine_ls_R_factor_gt 0.0572
_refine_ls_shift/su_max 0.001
_refine_ls_shift/su_mean 0.000
_refine_ls_structure_factor_coef Fsqd
_refine_ls_weighting_details 'w=1/[\s^2^(Fo^2^)+(0.0389P)^2^+1.2551P] where P=(Fo^2^+2Fc^2^)/3'
_refine_ls_weighting_scheme calc
_refine_ls_wR_factor_gt 0.1232
_refine_ls_wR_factor_ref 0.1347
_reflns_Friedel_coverage 0.000
_reflns_number_gt 2110
_reflns_number_total 2676
_reflns_threshold_expression 'I > 2\s(I)'
_cod_data_source_file d4dt01418a2.cif
_cod_data_source_block 3a
_cod_depositor_comments 'Adding full bibliography for 7716605--7716610.cif.'
_cod_original_cell_volume 1339.43(14)
_cod_original_sg_symbol_H-M 'P 21/c'
_cod_database_code 7716609
_shelx_shelxl_version_number 2019/3
_shelx_space_group_comment
; 
The symmetry employed for this shelxl refinement is uniquely defined 
by the following loop, which should always be used as a source of 
symmetry information in preference to the above space-group names. 
They are only intended as comments. 
;

loop_
_space_group_symop_operation_xyz
'x, y, z'
'-x, y+1/2, -z+1/2'
'-x, -y, -z'
'x, -y-1/2, z-1/2'

loop_
_atom_site_label
_atom_site_type_symbol
_atom_site_fract_x
_atom_site_fract_y
_atom_site_fract_z
_atom_site_U_iso_or_equiv
_atom_site_adp_type
_atom_site_occupancy
_atom_site_site_symmetry_order
_atom_site_calc_flag
_atom_site_refinement_flags_posn
_atom_site_refinement_flags_adp
_atom_site_refinement_flags_occupancy
_atom_site_disorder_assembly
_atom_site_disorder_group
S1 S 0.24586(3) 0.47412(10) 0.32559(11) 0.0290(2) Uani 1 1 d . . . . .
C1 C 0.24675(12) 0.6439(4) 0.1801(4) 0.0223(6) Uani 1 1 d . . . . .
N2 N 0.29399(10) 0.7425(3) 0.1481(3) 0.0261(6) Uani 1 1 d D . . . .
H2 H 0.2885(8) 0.8313(6) 0.0701(6) 0.024(8) Uiso 1 1 d D . . . .
C3 C 0.34921(12) 0.7220(4) 0.2229(4) 0.0241(7) Uani 1 1 d . . . . .
C4 C 0.37936(13) 0.8721(4) 0.2793(4) 0.0297(7) Uani 1 1 d . . . . .
Cl4 Cl 0.34642(4) 1.07954(12) 0.26986(14) 0.0492(3) Uani 1 1 d . . . . .
C5 C 0.43480(14) 0.8595(5) 0.3456(4) 0.0394(9) Uani 1 1 d . . . . .
H5A H 0.455156 0.963938 0.380492 0.047 Uiso 1 1 calc R U . . .
C6 C 0.46036(15) 0.6937(6) 0.3607(5) 0.0447(10) Uani 1 1 d . . . . .
H6A H 0.498254 0.683220 0.407625 0.054 Uiso 1 1 calc R U . . .
C7 C 0.43080(15) 0.5443(5) 0.3075(5) 0.0425(9) Uani 1 1 d . . . . .
H7A H 0.448244 0.430342 0.319956 0.051 Uiso 1 1 calc R U . . .
C8 C 0.37643(14) 0.5570(5) 0.2367(4) 0.0338(8) Uani 1 1 d . . . . .
H8A H 0.357162 0.452441 0.196768 0.041 Uiso 1 1 calc R U . . .
N9 N 0.20030(10) 0.6959(3) 0.0886(3) 0.0266(6) Uani 1 1 d D . . . .
H9 H 0.2045(8) 0.7891(5) 0.0159(7) 0.027(9) Uiso 1 1 d D . . . .
C10 C 0.14299(12) 0.6228(4) 0.1009(4) 0.0281(7) Uani 1 1 d . . . . .
H10A H 0.116759 0.718560 0.137906 0.034 Uiso 1 1 calc R U . . .
H10B H 0.143260 0.528991 0.192031 0.034 Uiso 1 1 calc R U . . .
C11 C 0.12047(12) 0.5442(4) -0.0689(4) 0.0215(6) Uani 1 1 d . . . . .
C12 C 0.15604(13) 0.4508(4) -0.1780(4) 0.0259(7) Uani 1 1 d . . . . .
H12A H 0.195584 0.439237 -0.148214 0.031 Uiso 1 1 calc R U . . .
C13 C 0.13408(15) 0.3738(4) -0.3313(4) 0.0342(8) Uani 1 1 d . . . . .
H13A H 0.158754 0.310551 -0.406051 0.041 Uiso 1 1 calc R U . . .
C14 C 0.07674(17) 0.3888(5) -0.3748(5) 0.0419(9) Uani 1 1 d . . . . .
H14A H 0.061758 0.334829 -0.478684 0.050 Uiso 1 1 calc R U . . .
C15 C 0.04101(15) 0.4828(5) -0.2668(5) 0.0394(9) Uani 1 1 d . . . . .
H15A H 0.001447 0.493881 -0.296563 0.047 Uiso 1 1 calc R U . . .
C16 C 0.06314(13) 0.5611(4) -0.1147(4) 0.0310(7) Uani 1 1 d . . . . .
H16A H 0.038596 0.626784 -0.041545 0.037 Uiso 1 1 calc R U . . .

loop_
_atom_site_aniso_label
_atom_site_aniso_U_11
_atom_site_aniso_U_22
_atom_site_aniso_U_33
_atom_site_aniso_U_23
_atom_site_aniso_U_13
_atom_site_aniso_U_12
S1 0.0368(5) 0.0211(4) 0.0291(4) 0.0033(3) 0.0012(3) -0.0037(3)
C1 0.0283(16) 0.0165(15) 0.0222(15) -0.0062(13) 0.0020(12) -0.0016(12)
N2 0.0262(14) 0.0205(13) 0.0313(15) 0.0092(12) -0.0034(10) -0.0033(11)
C3 0.0245(16) 0.0233(16) 0.0245(16) 0.0029(13) 0.0032(12) -0.0017(13)
C4 0.0313(18) 0.0282(17) 0.0297(18) 0.0038(15) 0.0008(13) -0.0049(14)
Cl4 0.0573(6) 0.0219(5) 0.0675(7) -0.0013(4) -0.0125(5) -0.0060(4)
C5 0.0332(19) 0.053(2) 0.0315(19) 0.0019(18) -0.0031(14) -0.0126(17)
C6 0.0257(18) 0.072(3) 0.036(2) 0.010(2) -0.0025(14) 0.0036(19)
C7 0.037(2) 0.049(2) 0.042(2) 0.0145(19) 0.0040(16) 0.0135(18)
C8 0.0345(19) 0.0284(18) 0.039(2) 0.0039(16) 0.0032(14) 0.0025(15)
N9 0.0271(14) 0.0242(14) 0.0283(15) 0.0004(12) -0.0016(10) -0.0043(11)
C10 0.0257(16) 0.0307(18) 0.0280(17) -0.0036(14) 0.0017(12) -0.0033(13)
C11 0.0272(16) 0.0174(15) 0.0199(15) 0.0038(12) 0.0001(11) -0.0036(12)
C12 0.0307(17) 0.0214(16) 0.0255(17) 0.0020(13) 0.0007(12) 0.0003(13)
C13 0.055(2) 0.0221(17) 0.0256(17) 0.0002(15) 0.0036(15) -0.0024(15)
C14 0.059(2) 0.036(2) 0.0300(19) 0.0005(17) -0.0121(17) -0.0141(18)
C15 0.0336(19) 0.043(2) 0.041(2) 0.0066(18) -0.0156(15) -0.0075(17)
C16 0.0297(17) 0.0307(18) 0.0326(18) 0.0033(15) 0.0011(13) -0.0004(14)

loop_
_atom_type_symbol
_atom_type_description
_atom_type_scat_dispersion_real
_atom_type_scat_dispersion_imag
_atom_type_scat_source
C C 0.0033 0.0016 'International Tables Vol C Tables 4.2.6.8 and 6.1.1.4'
H H 0.0000 0.0000 'International Tables Vol C Tables 4.2.6.8 and 6.1.1.4'
Cl Cl 0.1484 0.1585 'International Tables Vol C Tables 4.2.6.8 and 6.1.1.4'
N N 0.0061 0.0033 'International Tables Vol C Tables 4.2.6.8 and 6.1.1.4'
S S 0.1246 0.1234 'International Tables Vol C Tables 4.2.6.8 and 6.1.1.4'

loop_
_geom_angle_atom_site_label_1
_geom_angle_atom_site_label_2
_geom_angle_atom_site_label_3
_geom_angle
_geom_angle_site_symmetry_1
_geom_angle_site_symmetry_3
_geom_angle_publ_flag
N9 C1 N2 113.6(3) . . ?
N9 C1 S1 122.7(2) . . ?
N2 C1 S1 123.6(2) . . ?
C1 N2 C3 127.6(2) . . ?
C4 C3 C8 117.9(3) . . ?
C4 C3 N2 119.4(3) . . ?
C8 C3 N2 122.7(3) . . ?
C5 C4 C3 121.4(3) . . ?
C5 C4 Cl4 119.1(3) . . ?
C3 C4 Cl4 119.4(2) . . ?
C4 C5 C6 119.4(3) . . ?
C7 C6 C5 119.7(3) . . ?
C6 C7 C8 121.0(3) . . ?
C7 C8 C3 120.5(3) . . ?
C1 N9 C10 126.5(2) . . ?
N9 C10 C11 113.1(2) . . ?
C16 C11 C12 119.2(3) . . ?
C16 C11 C10 119.7(3) . . ?
C12 C11 C10 121.0(3) . . ?
C11 C12 C13 120.2(3) . . ?
C14 C13 C12 120.3(3) . . ?
C13 C14 C15 119.8(3) . . ?
C14 C15 C16 119.9(3) . . ?
C11 C16 C15 120.6(3) . . ?

loop_
_geom_bond_atom_site_label_1
_geom_bond_atom_site_label_2
_geom_bond_distance
_geom_bond_site_symmetry_2
_geom_bond_publ_flag
S1 C1 1.691(3) . ?
C1 N9 1.334(4) . ?
C1 N2 1.357(4) . ?
N2 C3 1.406(4) . ?
C3 C4 1.389(4) . ?
C3 C8 1.393(4) . ?
C4 C5 1.382(4) . ?
C4 Cl4 1.735(3) . ?
C5 C6 1.382(5) . ?
C6 C7 1.371(5) . ?
C7 C8 1.371(4) . ?
N9 C10 1.453(4) . ?
C10 C11 1.508(4) . ?
C11 C16 1.382(4) . ?
C11 C12 1.384(4) . ?
C12 C13 1.392(4) . ?
C13 C14 1.377(5) . ?
C14 C15 1.383(5) . ?
C15 C16 1.390(5) . ?

loop_
_geom_hbond_atom_site_label_D
_geom_hbond_atom_site_label_H
_geom_hbond_atom_site_label_A
_geom_hbond_distance_DH
_geom_hbond_distance_HA
_geom_hbond_distance_DA
_geom_hbond_angle_DHA
_geom_hbond_site_symmetry_A
_geom_hbond_publ_flag
N2 H2 S1 0.9000(1) 2.553(6) 3.422(2) 162.4(14) 4_575 yes
N9 H9 S1 0.9000(1) 2.506(6) 3.378(2) 163.6(17) 4_575 yes
